data_7030787
loop_
_publ_author_name
'Levason, William'
'Light, Mark E.'
'Reid, Gillian'
'Zhang, Wenjian'

_publ_section_title
;
 Soft diphosphine and diarsine complexes of niobium(v) and tantalum(v)
 fluorides: synthesis, properties, structures and comparisons with the
 corresponding chlorides.
;
_journal_issue 25
_journal_name_full 'Dalton transactions (Cambridge, England : 2003)'
_journal_page_first 9557
_journal_page_last 9566
_journal_paper_doi 10.1039/c4dt01029a
_journal_volume 43
_journal_year 2014
_chemical_formula_moiety 'C20 H32 Cl4 Nb P4, C2 H3 Cl4 N Nb O, 0.5(C H2 Cl2)'
_chemical_formula_sum 'C22.5 H36 Cl9 N Nb2 O P4'
_chemical_formula_weight 965.27
_chemical_name_systematic
;
 ?
;
_space_group_crystal_system orthorhombic
_space_group_IT_number 60
_space_group_name_Hall '-P 2n 2ab'
_space_group_name_H-M_alt 'P b c n'
_symmetry_space_group_name_Hall '-P 2n 2ab'
_symmetry_space_group_name_H-M 'P b c n'
_atom_sites_solution_hydrogens geom
_audit_creation_method SHELXL-2013
_cell_angle_alpha 90
_cell_angle_beta 90
_cell_angle_gamma 90
_cell_formula_units_Z 8
_cell_length_a 15.733(2)
_cell_length_b 14.914(2)
_cell_length_c 32.080(5)
_cell_measurement_reflns_used 15304
_cell_measurement_temperature 100(2)
_cell_measurement_theta_max 34.7
_cell_measurement_theta_min 2.0
_cell_volume 7527.3(18)
_computing_cell_refinement
;
CrystalClear-SM Expert 3.1 (Rigaku, 2013)
;
_computing_data_collection
;
CrystalClear-SM Expert 3.1 (Rigaku, 2013)
;
_computing_data_reduction
;
CrystalClear-SM Expert 3.1 (Rigaku, 2013)
;
_computing_publication_material 'WINGX (Farrugia, 2013)'
_computing_structure_refinement 'SHELXL-2013 (Sheldrick, 2013)'
_computing_structure_solution 'SHELXS-2013 (Sheldrick, 2013)'
_diffrn_ambient_temperature 100(2)
_diffrn_detector 'CCD plate'
_diffrn_detector_area_resol_mean 28.5714
_diffrn_detector_type 'Rigaku HG Saturn724+ (2x2 bin mode)'
_diffrn_measured_fraction_theta_full 0.994
_diffrn_measured_fraction_theta_max 0.995
_diffrn_measurement_device 'four-circle \k diffractometer'
_diffrn_measurement_device_type 'Rigaku AFC12 (Right)'
_diffrn_measurement_method 'profile data from \w-scans'
_diffrn_measurement_specimen_support 'MiTeGen MicroMesh'
_diffrn_radiation_collimation 'Confocal mirrors, VHF Varimax '
_diffrn_radiation_type MoK\a
_diffrn_radiation_wavelength 0.71073
_diffrn_reflns_av_R_equivalents 0.0871
_diffrn_reflns_av_unetI/netI 0.0947
_diffrn_reflns_Laue_measured_fraction_full 0.994
_diffrn_reflns_Laue_measured_fraction_max 0.995
_diffrn_reflns_limit_h_max 12
_diffrn_reflns_limit_h_min -19
_diffrn_reflns_limit_k_max 17
_diffrn_reflns_limit_k_min -18
_diffrn_reflns_limit_l_max 39
_diffrn_reflns_limit_l_min -39
_diffrn_reflns_number 29471
_diffrn_reflns_point_group_measured_fraction_full 0.994
_diffrn_reflns_point_group_measured_fraction_max 0.995
_diffrn_reflns_theta_full 25.242
_diffrn_reflns_theta_max 26.000
_diffrn_reflns_theta_min 1.986
_diffrn_source 'Rotating Anode'
_diffrn_source_current 55.0
_diffrn_source_power 2.475
_diffrn_source_voltage 45.0
_exptl_absorpt_coefficient_mu 1.439
_exptl_absorpt_correction_T_max 1.000
_exptl_absorpt_correction_T_min 0.886
_exptl_absorpt_correction_type multi-scan
_exptl_absorpt_process_details
;
Jacobson, R.A. (1998). REQAB. Private communication to the 
 Rigaku Corporation, Tokyo, Japan. 
;
_exptl_crystal_colour Orange
_exptl_crystal_density_diffrn 1.704
_exptl_crystal_description Fragment
_exptl_crystal_F_000 3848
_exptl_crystal_size_max 0.070
_exptl_crystal_size_mid 0.050
_exptl_crystal_size_min 0.040
_refine_diff_density_max 1.076
_refine_diff_density_min -0.939
_refine_diff_density_rms 0.132
_refine_ls_extinction_method none
_refine_ls_goodness_of_fit_ref 1.190
_refine_ls_hydrogen_treatment constr
_refine_ls_matrix_type full
_refine_ls_number_parameters 366
_refine_ls_number_reflns 7372
_refine_ls_number_restraints 0
_refine_ls_restrained_S_all 1.190
_refine_ls_R_factor_all 0.1042
_refine_ls_R_factor_gt 0.0745
_refine_ls_shift/su_max 0.001
_refine_ls_shift/su_mean 0.000
_refine_ls_structure_factor_coef Fsqd
_refine_ls_weighting_details 'w=1/[\s^2^(Fo^2^)+(0.0180P)^2^+9.9885P] where P=(Fo^2^+2Fc^2^)/3'
_refine_ls_weighting_scheme calc
_refine_ls_wR_factor_gt 0.1024
_refine_ls_wR_factor_ref 0.1111
_reflns_Friedel_coverage 0.000
_reflns_number_gt 5695
_reflns_number_total 7372
_reflns_threshold_expression 'I > 2\s(I)'
_cod_data_source_file c4dt01029a2.cif
_cod_data_source_block 2013rwz711a
_cod_depositor_comments 'Adding full bibliography for 7030785--7030792.cif.'
_cod_original_cell_volume 7527.2(18)
_cod_original_formula_sum 'C22.50 H36 Cl9 N Nb2 O P4'
_cod_database_code 7030787
_shelx_space_group_comment
;
The symmetry employed for this shelxl refinement is uniquely defined
by the following loop, which should always be used as a source of
symmetry information in preference to the above space-group names.
They are only intended as comments.
;
_shelx_estimated_absorpt_t_min 0.906
_shelx_estimated_absorpt_t_max 0.945
_shelxl_version_number 2013-3

loop_
_space_group_symop_operation_xyz
'x, y, z'
'-x+1/2, -y+1/2, z+1/2'
'-x, y, -z+1/2'
'x+1/2, -y+1/2, -z'
'-x, -y, -z'
'x-1/2, y-1/2, -z-1/2'
'x, -y, z-1/2'
'-x-1/2, y-1/2, z'

loop_
_atom_site_label
_atom_site_type_symbol
_atom_site_fract_x
_atom_site_fract_y
_atom_site_fract_z
_atom_site_U_iso_or_equiv
_atom_site_adp_type
_atom_site_occupancy
_atom_site_site_symmetry_order
_atom_site_calc_flag
_atom_site_refinement_flags_posn
_atom_site_refinement_flags_adp
_atom_site_refinement_flags_occupancy
Nb1 Nb 0.37919(3) 0.50462(4) 0.39046(2) 0.01373(14) Uani 1 1 d . . .
Cl1 Cl 0.27076(10) 0.39014(10) 0.40250(5) 0.0200(4) Uani 1 1 d . . .
Cl2 Cl 0.49858(9) 0.55119(10) 0.34714(5) 0.0195(4) Uani 1 1 d . . .
Cl3 Cl 0.28041(10) 0.61647(10) 0.36343(5) 0.0208(4) Uani 1 1 d . . .
Cl4 Cl 0.47170(10) 0.46282(10) 0.44827(5) 0.0191(4) Uani 1 1 d . . .
P1 P 0.33019(10) 0.45561(11) 0.31368(5) 0.0175(4) Uani 1 1 d . . .
P2 P 0.45287(10) 0.34604(11) 0.37371(6) 0.0166(4) Uani 1 1 d . . .
P3 P 0.43801(10) 0.66233(11) 0.41920(5) 0.0164(4) Uani 1 1 d . . .
P4 P 0.28617(10) 0.54766(11) 0.45742(5) 0.0173(4) Uani 1 1 d . . .
C1 C 0.3614(4) 0.5299(4) 0.2717(2) 0.0282(18) Uani 1 1 d . . .
H1A H 0.4230 0.5261 0.2676 0.042 Uiso 1 1 calc R U .
H1B H 0.3458 0.5916 0.2788 0.042 Uiso 1 1 calc R U .
H1C H 0.3322 0.5121 0.2460 0.042 Uiso 1 1 calc R U .
C2 C 0.2158(4) 0.4465(5) 0.3067(2) 0.0280(18) Uani 1 1 d . . .
H2A H 0.2035 0.4267 0.2782 0.042 Uiso 1 1 calc R U .
H2B H 0.1894 0.5051 0.3116 0.042 Uiso 1 1 calc R U .
H2C H 0.1929 0.4029 0.3266 0.042 Uiso 1 1 calc R U .
C3 C 0.3666(4) 0.3444(4) 0.2976(2) 0.0196(16) Uani 1 1 d . . .
C4 C 0.3425(4) 0.3070(5) 0.2596(2) 0.0320(19) Uani 1 1 d . . .
H4 H 0.3100 0.3412 0.2404 0.038 Uiso 1 1 calc R U .
C5 C 0.3658(5) 0.2201(5) 0.2497(3) 0.038(2) Uani 1 1 d . . .
H5 H 0.3506 0.1950 0.2235 0.045 Uiso 1 1 calc R U .
C6 C 0.4109(4) 0.1705(5) 0.2780(2) 0.0329(19) Uani 1 1 d . . .
H6 H 0.4246 0.1100 0.2716 0.040 Uiso 1 1 calc R U .
C7 C 0.4368(4) 0.2061(4) 0.3154(2) 0.0244(17) Uani 1 1 d . . .
H7 H 0.4691 0.1708 0.3343 0.029 Uiso 1 1 calc R U .
C8 C 0.4157(4) 0.2940(4) 0.3255(2) 0.0175(15) Uani 1 1 d . . .
C9 C 0.4374(4) 0.2601(4) 0.4129(2) 0.0278(18) Uani 1 1 d . . .
H9A H 0.3769 0.2448 0.4146 0.042 Uiso 1 1 calc R U .
H9B H 0.4570 0.2823 0.4400 0.042 Uiso 1 1 calc R U .
H9C H 0.4700 0.2065 0.4052 0.042 Uiso 1 1 calc R U .
C10 C 0.5676(4) 0.3470(4) 0.3672(2) 0.0265(17) Uani 1 1 d . . .
H10A H 0.5943 0.3699 0.3926 0.040 Uiso 1 1 calc R U .
H10B H 0.5826 0.3858 0.3436 0.040 Uiso 1 1 calc R U .
H10C H 0.5877 0.2860 0.3617 0.040 Uiso 1 1 calc R U .
C11 C 0.4321(4) 0.7552(4) 0.3827(2) 0.0242(17) Uani 1 1 d . . .
H11A H 0.3726 0.7721 0.3785 0.036 Uiso 1 1 calc R U .
H11B H 0.4571 0.7371 0.3560 0.036 Uiso 1 1 calc R U .
H11C H 0.4636 0.8065 0.3939 0.036 Uiso 1 1 calc R U .
C12 C 0.5486(4) 0.6621(4) 0.4367(2) 0.0220(16) Uani 1 1 d . . .
H12A H 0.5685 0.7240 0.4398 0.033 Uiso 1 1 calc R U .
H12B H 0.5839 0.6310 0.4161 0.033 Uiso 1 1 calc R U .
H12C H 0.5527 0.6312 0.4636 0.033 Uiso 1 1 calc R U .
C13 C 0.3819(4) 0.7040(4) 0.46468(19) 0.0153(14) Uani 1 1 d . . .
C14 C 0.4078(4) 0.7827(4) 0.4849(2) 0.0238(16) Uani 1 1 d . . .
H14 H 0.4533 0.8169 0.4737 0.029 Uiso 1 1 calc R U .
C15 C 0.3678(4) 0.8111(4) 0.5209(2) 0.0264(17) Uani 1 1 d . . .
H15 H 0.3855 0.8650 0.5341 0.032 Uiso 1 1 calc R U .
C16 C 0.3018(4) 0.7611(5) 0.5379(2) 0.0287(18) Uani 1 1 d . . .
H16 H 0.2752 0.7804 0.5629 0.034 Uiso 1 1 calc R U .
C17 C 0.2746(4) 0.6835(4) 0.5185(2) 0.0235(16) Uani 1 1 d . . .
H17 H 0.2287 0.6501 0.5299 0.028 Uiso 1 1 calc R U .
C18 C 0.3152(4) 0.6541(4) 0.4819(2) 0.0183(15) Uani 1 1 d . . .
C19 C 0.1720(4) 0.5554(4) 0.4486(2) 0.0254(17) Uani 1 1 d . . .
H19A H 0.1487 0.4951 0.4442 0.038 Uiso 1 1 calc R U .
H19B H 0.1612 0.5922 0.4238 0.038 Uiso 1 1 calc R U .
H19C H 0.1448 0.5829 0.4729 0.038 Uiso 1 1 calc R U .
C20 C 0.2951(4) 0.4688(4) 0.5005(2) 0.0234(16) Uani 1 1 d . . .
H20A H 0.2478 0.4779 0.5199 0.035 Uiso 1 1 calc R U .
H20B H 0.3490 0.4786 0.5151 0.035 Uiso 1 1 calc R U .
H20C H 0.2934 0.4074 0.4897 0.035 Uiso 1 1 calc R U .
Nb2 Nb 0.37987(3) 0.99599(4) 0.62812(2) 0.01466(14) Uani 1 1 d . . .
Cl5 Cl 0.33272(12) 0.99178(12) 0.69954(5) 0.0293(4) Uani 1 1 d . . .
Cl6 Cl 0.23474(10) 1.00848(12) 0.60698(5) 0.0278(4) Uani 1 1 d . . .
Cl7 Cl 0.42317(10) 1.04917(11) 0.56039(5) 0.0234(4) Uani 1 1 d . . .
Cl8 Cl 0.52009(10) 1.02545(11) 0.65271(6) 0.0294(4) Uani 1 1 d . . .
O1 O 0.3901(3) 0.8837(3) 0.62071(14) 0.0223(11) Uani 1 1 d . . .
N1 N 0.3590(3) 1.1576(4) 0.64179(18) 0.0254(14) Uani 1 1 d . . .
C21 C 0.3384(4) 1.2260(5) 0.6534(2) 0.0224(16) Uani 1 1 d . . .
C22 C 0.3085(5) 1.3136(4) 0.6682(3) 0.038(2) Uani 1 1 d . . .
H22A H 0.2505 1.3240 0.6581 0.057 Uiso 1 1 calc R U .
H22B H 0.3461 1.3608 0.6575 0.057 Uiso 1 1 calc R U .
H22C H 0.3089 1.3146 0.6987 0.057 Uiso 1 1 calc R U .
Cl9 Cl 0.41228(19) 1.22778(18) 0.76302(9) 0.0808(9) Uani 1 1 d . . .
C23 C 0.5000 1.1570(8) 0.7500 0.059(4) Uani 1 2 d S T P
H23A H 0.4852 1.1183 0.7260 0.070 Uiso 0.5 1 calc R U P
H23B H 0.5148 1.1183 0.7740 0.070 Uiso 0.5 1 calc R U P

loop_
_atom_site_aniso_label
_atom_site_aniso_U_11
_atom_site_aniso_U_22
_atom_site_aniso_U_33
_atom_site_aniso_U_23
_atom_site_aniso_U_13
_atom_site_aniso_U_12
Nb1 0.0144(3) 0.0125(3) 0.0143(3) 0.0015(3) 0.0003(3) 0.0008(2)
Cl1 0.0204(8) 0.0173(9) 0.0222(9) 0.0016(7) 0.0003(7) -0.0042(7)
Cl2 0.0182(8) 0.0179(9) 0.0224(9) 0.0015(7) 0.0029(7) -0.0013(7)
Cl3 0.0206(8) 0.0198(9) 0.0222(9) 0.0041(7) 0.0009(7) 0.0071(7)
Cl4 0.0237(9) 0.0155(9) 0.0180(9) 0.0014(7) -0.0048(7) 0.0005(7)
P1 0.0150(9) 0.0193(10) 0.0181(10) 0.0024(8) -0.0003(8) 0.0018(7)
P2 0.0169(9) 0.0123(9) 0.0207(10) 0.0005(7) -0.0025(8) 0.0018(7)
P3 0.0166(9) 0.0151(10) 0.0174(10) 0.0021(7) 0.0016(8) 0.0012(7)
P4 0.0187(9) 0.0155(10) 0.0178(10) 0.0010(7) 0.0035(8) 0.0008(7)
C1 0.037(4) 0.030(5) 0.018(4) 0.005(3) 0.004(3) -0.001(3)
C2 0.016(4) 0.040(5) 0.028(4) 0.002(3) -0.004(3) 0.005(3)
C3 0.010(3) 0.026(4) 0.024(4) -0.006(3) -0.001(3) -0.002(3)
C4 0.030(4) 0.028(5) 0.038(5) -0.001(4) -0.015(4) 0.000(3)
C5 0.039(5) 0.030(5) 0.044(6) -0.018(4) -0.017(4) 0.006(4)
C6 0.033(4) 0.015(4) 0.050(6) -0.009(4) -0.001(4) -0.001(3)
C7 0.024(4) 0.021(4) 0.028(4) -0.002(3) -0.004(3) 0.001(3)
C8 0.013(3) 0.018(4) 0.022(4) -0.004(3) -0.002(3) -0.005(3)
C9 0.039(4) 0.012(4) 0.033(5) 0.003(3) -0.009(4) 0.002(3)
C10 0.020(4) 0.020(4) 0.040(5) -0.005(3) -0.004(3) 0.004(3)
C11 0.029(4) 0.016(4) 0.027(4) 0.006(3) 0.007(3) 0.000(3)
C12 0.022(4) 0.017(4) 0.027(4) -0.004(3) 0.001(3) -0.001(3)
C13 0.017(3) 0.016(4) 0.013(4) -0.001(3) -0.001(3) 0.004(3)
C14 0.021(4) 0.017(4) 0.033(5) 0.003(3) 0.003(3) 0.001(3)
C15 0.029(4) 0.012(4) 0.038(5) -0.003(3) 0.000(4) 0.000(3)
C16 0.039(5) 0.026(4) 0.021(4) -0.001(3) 0.001(4) 0.010(3)
C17 0.024(4) 0.021(4) 0.026(4) 0.001(3) 0.005(3) -0.002(3)
C18 0.021(4) 0.018(4) 0.017(4) 0.004(3) 0.000(3) 0.004(3)
C19 0.017(4) 0.025(4) 0.034(5) 0.002(3) 0.003(3) 0.001(3)
C20 0.030(4) 0.019(4) 0.021(4) 0.006(3) 0.008(3) -0.002(3)
Nb2 0.0172(3) 0.0114(3) 0.0153(3) -0.0009(3) -0.0012(3) 0.0013(2)
Cl5 0.0478(11) 0.0244(10) 0.0158(9) 0.0001(8) 0.0032(8) -0.0054(9)
Cl6 0.0171(8) 0.0373(11) 0.0291(10) 0.0072(9) -0.0029(8) 0.0027(8)
Cl7 0.0251(9) 0.0265(10) 0.0188(9) 0.0001(7) 0.0032(8) -0.0048(7)
Cl8 0.0244(9) 0.0220(10) 0.0417(12) 0.0065(8) -0.0152(9) -0.0047(7)
O1 0.021(2) 0.016(3) 0.031(3) -0.004(2) -0.001(2) 0.002(2)
N1 0.031(4) 0.012(3) 0.034(4) 0.003(3) 0.010(3) 0.004(3)
C21 0.018(4) 0.022(4) 0.027(4) 0.012(3) 0.007(3) 0.000(3)
C22 0.039(5) 0.019(4) 0.055(6) 0.000(4) 0.027(4) 0.005(3)
Cl9 0.104(2) 0.0679(19) 0.071(2) -0.0040(14) -0.0011(17) 0.0174(16)
C23 0.069(10) 0.070(10) 0.037(8) 0.000 0.001(7) 0.000

loop_
_atom_type_symbol
_atom_type_description
_atom_type_scat_dispersion_real
_atom_type_scat_dispersion_imag
_atom_type_scat_source
C C 0.0033 0.0016 'International Tables Vol C Tables 4.2.6.8 and 6.1.1.4'
H H 0.0000 0.0000 'International Tables Vol C Tables 4.2.6.8 and 6.1.1.4'
N N 0.0061 0.0033 'International Tables Vol C Tables 4.2.6.8 and 6.1.1.4'
O O 0.0106 0.0060 'International Tables Vol C Tables 4.2.6.8 and 6.1.1.4'
P P 0.1023 0.0942 'International Tables Vol C Tables 4.2.6.8 and 6.1.1.4'
Cl Cl 0.1484 0.1585 'International Tables Vol C Tables 4.2.6.8 and 6.1.1.4'
Nb Nb -2.0727 0.6215 'International Tables Vol C Tables 4.2.6.8 and 6.1.1.4'

loop_
_geom_angle_atom_site_label_1
_geom_angle_atom_site_label_2
_geom_angle_atom_site_label_3
_geom_angle
_geom_angle_site_symmetry_3
Cl2 Nb1 Cl4 92.67(6) .
Cl2 Nb1 Cl3 95.37(6) .
Cl4 Nb1 Cl3 145.63(6) .
Cl2 Nb1 Cl1 145.79(6) .
Cl4 Nb1 Cl1 96.76(6) .
Cl3 Nb1 Cl1 95.12(6) .
Cl2 Nb1 P4 144.13(6) .
Cl4 Nb1 P4 77.13(6) .
Cl3 Nb1 P4 76.88(5) .
Cl1 Nb1 P4 70.07(5) .
Cl2 Nb1 P1 77.04(5) .
Cl4 Nb1 P1 143.15(6) .
Cl3 Nb1 P1 71.15(5) .
Cl1 Nb1 P1 75.77(5) .
P4 Nb1 P1 130.16(6) .
Cl2 Nb1 P2 78.72(5) .
Cl4 Nb1 P2 70.71(5) .
Cl3 Nb1 P2 143.65(6) .
Cl1 Nb1 P2 73.62(5) .
P4 Nb1 P2 127.37(6) .
P1 Nb1 P2 72.58(5) .
Cl2 Nb1 P3 71.41(5) .
Cl4 Nb1 P3 75.97(5) .
Cl3 Nb1 P3 75.11(6) .
Cl1 Nb1 P3 142.80(6) .
P4 Nb1 P3 72.75(5) .
P1 Nb1 P3 130.68(6) .
P2 Nb1 P3 133.58(5) .
C1 P1 C2 102.8(3) .
C1 P1 C3 105.1(3) .
C2 P1 C3 102.0(3) .
C1 P1 Nb1 116.0(2) .
C2 P1 Nb1 114.7(2) .
C3 P1 Nb1 114.6(2) .
C9 P2 C10 102.7(3) .
C9 P2 C8 104.1(3) .
C10 P2 C8 103.0(3) .
C9 P2 Nb1 115.2(2) .
C10 P2 Nb1 116.4(2) .
C8 P2 Nb1 113.9(2) .
C13 P3 C11 103.5(3) .
C13 P3 C12 102.5(3) .
C11 P3 C12 104.3(3) .
C13 P3 Nb1 114.1(2) .
C11 P3 Nb1 115.3(2) .
C12 P3 Nb1 115.5(2) .
C20 P4 C19 103.6(3) .
C20 P4 C18 102.4(3) .
C19 P4 C18 105.0(3) .
C20 P4 Nb1 114.3(2) .
C19 P4 Nb1 115.4(2) .
C18 P4 Nb1 114.6(2) .
C4 C3 C8 119.7(6) .
C4 C3 P1 121.7(5) .
C8 C3 P1 118.6(5) .
C5 C4 C3 120.3(7) .
C6 C5 C4 119.4(7) .
C5 C6 C7 121.6(7) .
C6 C7 C8 119.8(6) .
C7 C8 C3 119.2(6) .
C7 C8 P2 121.4(5) .
C3 C8 P2 119.4(5) .
C18 C13 C14 118.7(6) .
C18 C13 P3 120.0(5) .
C14 C13 P3 121.2(5) .
C15 C14 C13 120.8(6) .
C14 C15 C16 120.2(6) .
C17 C16 C15 120.3(7) .
C16 C17 C18 119.7(6) .
C13 C18 C17 120.3(6) .
C13 C18 P4 118.6(5) .
C17 C18 P4 121.0(5) .
O1 Nb2 Cl8 98.06(15) .
O1 Nb2 Cl6 97.34(15) .
Cl8 Nb2 Cl6 164.59(7) .
O1 Nb2 Cl5 97.84(15) .
Cl8 Nb2 Cl5 88.57(7) .
Cl6 Nb2 Cl5 88.72(6) .
O1 Nb2 Cl7 99.87(15) .
Cl8 Nb2 Cl7 88.63(6) .
Cl6 Nb2 Cl7 89.35(6) .
Cl5 Nb2 Cl7 162.28(6) .
O1 Nb2 N1 176.9(2) .
Cl8 Nb2 N1 83.37(13) .
Cl6 Nb2 N1 81.22(14) .
Cl5 Nb2 N1 79.39(14) .
Cl7 Nb2 N1 82.91(14) .
C21 N1 Nb2 166.9(5) .
N1 C21 C22 177.8(8) .
Cl9 C23 Cl9 107.6(7) 3_656

loop_
_geom_bond_atom_site_label_1
_geom_bond_atom_site_label_2
_geom_bond_distance
_geom_bond_site_symmetry_2
Nb1 Cl2 2.4375(16) .
Nb1 Cl4 2.4385(16) .
Nb1 Cl3 2.4392(16) .
Nb1 Cl1 2.4444(16) .
Nb1 P4 2.6773(18) .
Nb1 P1 2.6824(19) .
Nb1 P2 2.6882(18) .
Nb1 P3 2.6904(18) .
P1 C1 1.812(6) .
P1 C2 1.818(6) .
P1 C3 1.829(7) .
P2 C9 1.812(6) .
P2 C10 1.817(6) .
P2 C8 1.826(6) .
P3 C13 1.815(6) .
P3 C11 1.817(6) .
P3 C12 1.828(6) .
P4 C20 1.820(6) .
P4 C19 1.822(6) .
P4 C18 1.829(7) .
C3 C4 1.394(9) .
C3 C8 1.401(9) .
C4 C5 1.384(9) .
C5 C6 1.368(10) .
C6 C7 1.375(9) .
C7 C8 1.391(8) .
C13 C18 1.400(8) .
C13 C14 1.402(8) .
C14 C15 1.380(9) .
C15 C16 1.391(9) .
C16 C17 1.381(9) .
C17 C18 1.407(9) .
Nb2 O1 1.700(4) .
Nb2 Cl8 2.3837(17) .
Nb2 Cl6 2.3892(17) .
Nb2 Cl5 2.4091(17) .
Nb2 Cl7 2.4112(17) .
Nb2 N1 2.472(6) .
N1 C21 1.133(8) .
C21 C22 1.467(9) .
Cl9 C23 1.787(8) .
C23 Cl9 1.787(8) 3_656
